data_7219209
loop_
_publ_author_name
'Yamada, Shinji'
'Katsuki, Ayaka'
'Nojiri, Yuka'
'Tokugawa, Yoko'

_publ_section_title
;
 Vapochromism associated with the changes in the molecular arrangement of
 organic crystals
;
_journal_issue 6
_journal_name_full CrystEngComm
_journal_page_first 1416
_journal_paper_doi 10.1039/C4CE01314J
_journal_volume 17
_journal_year 2015
_chemical_formula_moiety 'C16 H16 Cl N O2'
_chemical_formula_sum 'C16 H16 Cl N O2'
_chemical_formula_weight 289.76
_space_group_IT_number 14
_symmetry_cell_setting monoclinic
_symmetry_Int_Tables_number 14
_symmetry_space_group_name_Hall '-P 2ybc'
_symmetry_space_group_name_H-M 'P 1 21/c 1'
_atom_sites_solution_hydrogens geom
_atom_sites_solution_primary direct
_atom_sites_solution_secondary difmap
_audit_update_record
;
2014-05-30 deposited with the CCDC.
2015-01-05 downloaded from the CCDC.
;
_cell_angle_alpha 90.0000
_cell_angle_beta 103.4496(14)
_cell_angle_gamma 90.0000
_cell_formula_units_Z 4
_cell_length_a 7.12742(15)
_cell_length_b 12.8781(3)
_cell_length_c 15.9623(5)
_cell_measurement_reflns_used 4740
_cell_measurement_temperature 123
_cell_measurement_theta_max 67.95
_cell_measurement_theta_min 3.43
_cell_volume 1424.96(6)
_computing_cell_refinement 'RAPID AUTO'
_computing_data_collection 'RAPID AUTO (Rigaku, ????)'
_computing_data_reduction 'RAPID AUTO'
_computing_molecular_graphics 'CrystalStructure 4.0'
_computing_publication_material 'CrystalStructure 4.0 (Rigaku, 2010)'
_computing_structure_refinement 'SHELXL97 (Sheldrick, 2008)'
_computing_structure_solution 'SHELXS97 (Sheldrick, 2008)'
_diffrn_ambient_temperature 123
_diffrn_detector_area_resol_mean 10.000
_diffrn_measured_fraction_theta_full 1.000
_diffrn_measured_fraction_theta_max 1.000
_diffrn_measurement_device_type 'Rigaku R-AXIS RAPID'
_diffrn_measurement_method \w
_diffrn_radiation_type 'Cu K\a'
_diffrn_radiation_wavelength 1.54187
_diffrn_reflns_av_R_equivalents 0.0445
_diffrn_reflns_limit_h_max 8
_diffrn_reflns_limit_h_min -8
_diffrn_reflns_limit_k_max 15
_diffrn_reflns_limit_k_min -15
_diffrn_reflns_limit_l_max 19
_diffrn_reflns_limit_l_min -19
_diffrn_reflns_number 15692
_diffrn_reflns_theta_full 68.21
_diffrn_reflns_theta_max 68.21
_diffrn_standards_number 0
_exptl_absorpt_coefficient_mu 2.379
_exptl_absorpt_correction_type none
_exptl_crystal_colour yellow
_exptl_crystal_density_diffrn 1.351
_exptl_crystal_density_method 'not measured'
_exptl_crystal_description prism
_exptl_crystal_F_000 608.00
_exptl_crystal_size_max 0.300
_exptl_crystal_size_mid 0.200
_exptl_crystal_size_min 0.200
_refine_diff_density_max 0.290
_refine_diff_density_min -0.190
_refine_ls_extinction_coef 0.00011(18)
_refine_ls_extinction_method SHELXL
_refine_ls_goodness_of_fit_ref 1.073
_refine_ls_hydrogen_treatment constr
_refine_ls_number_parameters 182
_refine_ls_number_reflns 2621
_refine_ls_number_restraints 0
_refine_ls_R_factor_gt 0.0370
_refine_ls_shift/su_max 0.001
_refine_ls_structure_factor_coef Fsqd
_refine_ls_weighting_details 'w = 1/[\s^2^(Fo^2^)+(0.0495P)^2^+0.5911P] where P=(Fo^2^+2Fc^2^)/3'
_refine_ls_weighting_scheme calc
_refine_ls_wR_factor_ref 0.1004
_reflns_number_gt 2312
_reflns_number_total 2621
_reflns_threshold_expression F^2^>2.0\s(F^2^)
_cod_data_source_file c4ce01314j2.cif
_cod_data_source_block AC-OEt-HCl-yellow-1
_cod_depositor_comments 'Adding full bibliography for 7219208--7219210.cif.'
_cod_original_cell_volume 1424.95(6)
_cod_database_code 7219209

loop_
_symmetry_equiv_pos_site_id
_symmetry_equiv_pos_as_xyz
1 +X,+Y,+Z
2 -X,1/2+Y,1/2-Z
3 -X,-Y,-Z
4 +X,1/2-Y,1/2+Z

loop_
_atom_site_label
_atom_site_type_symbol
_atom_site_fract_x
_atom_site_fract_y
_atom_site_fract_z
_atom_site_U_iso_or_equiv
_atom_site_adp_type
_atom_site_occupancy
_atom_site_symmetry_multiplicity
_atom_site_calc_flag
_atom_site_refinement_flags
Cl1 Cl 0.07225(6) 1.71416(3) 0.46338(3) 0.02879(16) Uani 1.0 4 d .
O1 O 0.1378(2) 1.14284(9) 0.36087(8) 0.0340(4) Uani 1.0 4 d .
O2 O 0.48525(19) 0.95208(9) 0.87525(7) 0.0294(3) Uani 1.0 4 d .
N1 N 0.0891(2) 0.87475(12) 0.13860(9) 0.0277(4) Uani 1.0 4 d .
C1 C 0.0754(3) 0.97840(14) 0.13553(11) 0.0303(5) Uani 1.0 4 d .
C2 C 0.0991(3) 1.03456(14) 0.21024(11) 0.0275(4) Uani 1.0 4 d .
C3 C 0.1397(3) 0.98358(13) 0.28925(11) 0.0233(4) Uani 1.0 4 d .
C4 C 0.1500(3) 0.87594(13) 0.29034(11) 0.0251(4) Uani 1.0 4 d .
C5 C 0.1238(3) 0.82294(14) 0.21344(11) 0.0281(4) Uani 1.0 4 d .
C6 C 0.1672(3) 1.04957(13) 0.36986(11) 0.0253(4) Uani 1.0 4 d .
C7 C 0.2320(3) 1.00068(14) 0.45366(11) 0.0271(4) Uani 1.0 4 d .
C8 C 0.2397(3) 1.05670(14) 0.52528(11) 0.0269(4) Uani 1.0 4 d .
C9 C 0.3021(3) 1.02300(13) 0.61460(11) 0.0248(4) Uani 1.0 4 d .
C10 C 0.3027(3) 1.09626(13) 0.68028(11) 0.0249(4) Uani 1.0 4 d .
C11 C 0.3651(3) 1.07060(13) 0.76602(11) 0.0259(4) Uani 1.0 4 d .
C12 C 0.4270(3) 0.96981(13) 0.78949(11) 0.0243(4) Uani 1.0 4 d .
C13 C 0.4276(3) 0.89562(13) 0.72552(11) 0.0262(4) Uani 1.0 4 d .
C14 C 0.3652(3) 0.92245(13) 0.63961(11) 0.0267(4) Uani 1.0 4 d .
C15 C 0.5432(3) 0.84872(14) 0.90485(11) 0.0289(4) Uani 1.0 4 d .
C16 C 0.5880(3) 0.85189(15) 1.00166(11) 0.0319(5) Uani 1.0 4 d .
H1 H 0.0749 0.8397 0.0902 0.0332 Uiso 1.0 4 calc R
H1A H 0.0492 1.0131 0.0815 0.0363 Uiso 1.0 4 calc R
H2 H 0.0879 1.1081 0.2081 0.0330 Uiso 1.0 4 calc R
H4 H 0.1750 0.8393 0.3434 0.0301 Uiso 1.0 4 calc R
H5 H 0.1303 0.7493 0.2135 0.0337 Uiso 1.0 4 calc R
H7 H 0.2687 0.9296 0.4577 0.0326 Uiso 1.0 4 calc R
H8 H 0.1994 1.1270 0.5167 0.0323 Uiso 1.0 4 calc R
H10 H 0.2591 1.1649 0.6651 0.0299 Uiso 1.0 4 calc R
H11 H 0.3659 1.1216 0.8091 0.0310 Uiso 1.0 4 calc R
H13 H 0.4707 0.8270 0.7410 0.0314 Uiso 1.0 4 calc R
H14 H 0.3653 0.8714 0.5967 0.0320 Uiso 1.0 4 calc R
H15A H 0.6585 0.8272 0.8846 0.0347 Uiso 1.0 4 calc R
H15B H 0.4378 0.7987 0.8826 0.0347 Uiso 1.0 4 calc R
H16A H 0.4687 0.8633 1.0209 0.0383 Uiso 1.0 4 calc R
H16B H 0.6786 0.9086 1.0224 0.0383 Uiso 1.0 4 calc R
H16C H 0.6460 0.7858 1.0248 0.0383 Uiso 1.0 4 calc R

loop_
_atom_site_aniso_label
_atom_site_aniso_U_11
_atom_site_aniso_U_22
_atom_site_aniso_U_33
_atom_site_aniso_U_12
_atom_site_aniso_U_13
_atom_site_aniso_U_23
Cl1 0.0367(3) 0.0271(3) 0.0232(3) 0.00106(17) 0.00844(18) 0.00247(16)
O1 0.0493(9) 0.0246(7) 0.0278(7) 0.0046(6) 0.0084(6) -0.0012(6)
O2 0.0417(8) 0.0263(7) 0.0189(6) 0.0055(6) 0.0044(6) 0.0004(5)
N1 0.0307(9) 0.0301(8) 0.0214(8) -0.0035(7) 0.0042(7) -0.0057(6)
C1 0.0372(11) 0.0307(10) 0.0214(9) -0.0048(8) 0.0037(8) 0.0018(8)
C2 0.0334(10) 0.0231(9) 0.0248(9) -0.0045(8) 0.0043(8) 0.0013(7)
C3 0.0200(9) 0.0267(9) 0.0226(9) -0.0019(7) 0.0037(7) -0.0004(7)
C4 0.0269(10) 0.0256(9) 0.0227(9) -0.0002(7) 0.0053(7) 0.0019(7)
C5 0.0289(10) 0.0243(9) 0.0303(10) -0.0011(7) 0.0052(8) -0.0018(8)
C6 0.0248(10) 0.0263(9) 0.0250(9) 0.0002(7) 0.0061(8) -0.0012(7)
C7 0.0315(10) 0.0259(9) 0.0236(9) 0.0011(8) 0.0054(8) 0.0001(8)
C8 0.0266(10) 0.0277(9) 0.0262(9) -0.0004(7) 0.0056(8) 0.0021(7)
C9 0.0252(9) 0.0266(9) 0.0224(9) -0.0034(7) 0.0049(7) -0.0013(7)
C10 0.0271(10) 0.0228(9) 0.0256(9) 0.0003(7) 0.0080(8) 0.0006(7)
C11 0.0309(10) 0.0259(9) 0.0219(9) -0.0006(7) 0.0083(8) -0.0040(7)
C12 0.0248(9) 0.0273(9) 0.0207(9) -0.0019(7) 0.0052(7) -0.0009(7)
C13 0.0297(10) 0.0230(9) 0.0248(9) -0.0004(7) 0.0043(8) -0.0002(7)
C14 0.0316(10) 0.0250(9) 0.0226(9) -0.0020(8) 0.0046(8) -0.0046(7)
C15 0.0362(11) 0.0250(9) 0.0247(9) 0.0022(8) 0.0051(8) 0.0007(7)
C16 0.0369(11) 0.0332(11) 0.0243(10) 0.0062(9) 0.0043(8) 0.0032(8)

loop_
_atom_type_symbol
_atom_type_description
_atom_type_scat_dispersion_real
_atom_type_scat_dispersion_imag
_atom_type_scat_source
C C 0.0181 0.0091
;
International Tables for Crystallography
(1992, Vol. C, Tables 4.2.6.8 and 6.1.1.4)
;
H H 0.0000 0.0000
;
International Tables for Crystallography
(1992, Vol. C, Table 6.1.1.4)
;
O O 0.0492 0.0322
;
International Tables for Crystallography
(1992, Vol. C, Tables 4.2.6.8 and 6.1.1.4)
;
N N 0.0311 0.0180
;
International Tables for Crystallography
(1992, Vol. C, Tables 4.2.6.8 and 6.1.1.4)
;
Cl Cl 0.3639 0.7018
;
International Tables for Crystallography
(1992, Vol. C, Tables 4.2.6.8 and 6.1.1.4)
;

loop_
_geom_angle_atom_site_label_1
_geom_angle_atom_site_label_2
_geom_angle_atom_site_label_3
_geom_angle
_geom_angle_publ_flag
C12 O2 C15 118.98(13) yes
C1 N1 C5 121.73(16) yes
N1 C1 C2 120.07(16) yes
C1 C2 C3 119.81(17) yes
C2 C3 C4 118.81(16) yes
C2 C3 C6 117.61(15) yes
C4 C3 C6 123.58(16) yes
C3 C4 C5 119.17(16) yes
N1 C5 C4 120.39(17) yes
O1 C6 C3 117.81(15) yes
O1 C6 C7 122.89(16) yes
C3 C6 C7 119.28(15) yes
C6 C7 C8 119.50(17) yes
C7 C8 C9 128.02(17) yes
C8 C9 C10 118.40(15) yes
C8 C9 C14 124.05(16) yes
C10 C9 C14 117.54(16) yes
C9 C10 C11 121.53(16) yes
C10 C11 C12 119.96(16) yes
O2 C12 C11 115.61(15) yes
O2 C12 C13 124.77(15) yes
C11 C12 C13 119.62(16) yes
C12 C13 C14 119.87(16) yes
C9 C14 C13 121.48(16) yes
O2 C15 C16 106.75(15) yes
C1 N1 H1 119.140 no
C5 N1 H1 119.130 no
N1 C1 H1A 119.963 no
C2 C1 H1A 119.970 no
C1 C2 H2 120.087 no
C3 C2 H2 120.103 no
C3 C4 H4 120.410 no
C5 C4 H4 120.418 no
N1 C5 H5 119.802 no
C4 C5 H5 119.809 no
C6 C7 H7 120.251 no
C8 C7 H7 120.248 no
C7 C8 H8 115.991 no
C9 C8 H8 115.991 no
C9 C10 H10 119.237 no
C11 C10 H10 119.236 no
C10 C11 H11 120.023 no
C12 C11 H11 120.020 no
C12 C13 H13 120.061 no
C14 C13 H13 120.067 no
C9 C14 H14 119.264 no
C13 C14 H14 119.258 no
O2 C15 H15A 110.370 no
O2 C15 H15B 110.369 no
C16 C15 H15A 110.373 no
C16 C15 H15B 110.373 no
H15A C15 H15B 108.606 no
C15 C16 H16A 109.474 no
C15 C16 H16B 109.468 no
C15 C16 H16C 109.471 no
H16A C16 H16B 109.473 no
H16A C16 H16C 109.472 no
H16B C16 H16C 109.470 no

loop_
_geom_bond_atom_site_label_1
_geom_bond_atom_site_label_2
_geom_bond_distance
_geom_bond_publ_flag
O1 C6 1.222(2) yes
O2 C12 1.354(2) yes
O2 C15 1.440(3) yes
N1 C1 1.338(3) yes
N1 C5 1.340(3) yes
C1 C2 1.371(3) yes
C2 C3 1.391(3) yes
C3 C4 1.388(3) yes
C3 C6 1.516(3) yes
C4 C5 1.379(3) yes
C6 C7 1.453(3) yes
C7 C8 1.342(3) yes
C8 C9 1.457(3) yes
C9 C10 1.410(3) yes
C9 C14 1.398(3) yes
C10 C11 1.377(3) yes
C11 C12 1.394(3) yes
C12 C13 1.399(3) yes
C13 C14 1.383(3) yes
C15 C16 1.504(3) yes
N1 H1 0.880 no
C1 H1A 0.950 no
C2 H2 0.950 no
C4 H4 0.950 no
C5 H5 0.950 no
C7 H7 0.950 no
C8 H8 0.950 no
C10 H10 0.950 no
C11 H11 0.950 no
C13 H13 0.950 no
C14 H14 0.950 no
C15 H15A 0.990 no
C15 H15B 0.990 no
C16 H16A 0.980 no
C16 H16B 0.980 no
C16 H16C 0.980 no

loop_
_geom_contact_atom_site_label_1
_geom_contact_atom_site_label_2
_geom_contact_distance
_geom_contact_publ_flag
_geom_contact_site_symmetry_2
O1 C2 2.737(3) no .
O1 C8 2.785(2) no .
O2 C10 3.598(2) no .
N1 C3 2.734(3) no .
C1 C4 2.742(3) no .
C2 C5 2.731(3) no .
C4 C7 3.002(3) no .
C7 C14 3.069(3) no .
C9 C12 2.810(3) no .
C10 C13 2.773(3) no .
C11 C14 2.777(3) no .
C13 C15 2.853(3) no .
Cl1 N1 2.9987(16) no 4_575
Cl1 C1 3.4706(18) no 2_555
Cl1 C2 3.5982(18) no 2_555
O1 N1 3.397(2) no 2_555
O1 C5 3.039(3) no 2_555
O2 C1 3.300(3) no 3_676
O2 C2 3.542(3) no 3_676
O2 C16 3.314(3) no 3_677
N1 Cl1 2.9987(16) no 4_574
N1 O1 3.397(2) no 2_545
C1 Cl1 3.4706(18) no 2_545
C1 O2 3.300(3) no 3_676
C1 C12 3.533(3) no 3_676
C2 Cl1 3.5982(18) no 2_545
C2 O2 3.542(3) no 3_676
C2 C12 3.377(3) no 3_676
C2 C13 3.411(3) no 3_676
C3 C10 3.456(3) no 3_576
C3 C11 3.568(3) no 3_576
C3 C13 3.511(3) no 3_676
C4 C10 3.386(3) no 3_576
C5 O1 3.039(3) no 2_545
C5 C13 3.529(3) no 4_564
C6 C9 3.537(3) no 3_576
C6 C14 3.390(3) no 3_676
C7 C8 3.533(3) no 3_576
C8 C7 3.533(3) no 3_576
C9 C6 3.537(3) no 3_576
C10 C3 3.456(3) no 3_576
C10 C4 3.386(3) no 3_576
C11 C3 3.568(3) no 3_576
C12 C1 3.533(3) no 3_676
C12 C2 3.377(3) no 3_676
C13 C2 3.411(3) no 3_676
C13 C3 3.511(3) no 3_676
C13 C5 3.529(3) no 4_565
C14 C6 3.390(3) no 3_676
C16 O2 3.314(3) no 3_677
O1 H2 2.4236 no .
O1 H7 3.1827 no .
O1 H8 2.4316 no .
O2 H11 2.4866 no .
O2 H13 2.6632 no .
O2 H16A 2.6176 no .
O2 H16B 2.4948 no .
O2 H16C 3.2128 no .
N1 H2 3.2034 no .
N1 H4 3.2158 no .
C1 H5 3.1911 no .
C2 H1 3.1375 no .
C2 H4 3.2563 no .
C3 H1A 3.2495 no .
C3 H5 3.2457 no .
C3 H7 2.7221 no .
C4 H1 3.1486 no .
C4 H2 3.2538 no .
C4 H7 2.6981 no .
C5 H1A 3.1925 no .
C6 H2 2.6228 no .
C6 H4 2.7438 no .
C6 H8 2.5080 no .
C7 H4 2.6927 no .
C7 H14 2.8062 no .
C8 H10 2.6068 no .
C8 H14 2.7054 no .
C9 H7 2.7380 no .
C9 H11 3.2869 no .
C9 H13 3.2808 no .
C10 H8 2.5736 no .
C10 H14 3.2623 no .
C11 H13 3.2726 no .
C12 H10 3.2535 no .
C12 H14 3.2626 no .
C12 H15A 2.6901 no .
C12 H15B 2.6490 no .
C13 H11 3.2732 no .
C13 H15A 2.8270 no .
C13 H15B 2.7868 no .
C14 H7 2.8253 no .
C14 H8 3.3328 no .
C14 H10 3.2605 no .
C15 H13 2.5600 no .
H1 H1A 2.2421 no .
H1 H5 2.2414 no .
H1A H2 2.3220 no .
H4 H5 2.3320 no .
H4 H7 2.1358 no .
H7 H8 2.7944 no .
H7 H14 2.2898 no .
H8 H10 2.3577 no .
H10 H11 2.3167 no .
H13 H14 2.3237 no .
H13 H15A 2.3702 no .
H13 H15B 2.3539 no .
H15A H16A 2.8539 no .
H15A H16B 2.4100 no .
H15A H16C 2.3211 no .
H15B H16A 2.3209 no .
H15B H16B 2.8538 no .
H15B H16C 2.4104 no .
Cl1 H1 2.1359 no 4_575
Cl1 H1A 2.7712 no 2_555
Cl1 H1A 3.5061 no 4_575
Cl1 H2 3.0339 no 2_555
Cl1 H4 2.7294 no 1_565
Cl1 H7 3.1183 no 1_565
Cl1 H8 2.8846 no 3_586
Cl1 H10 3.1546 no 3_586
Cl1 H14 3.3048 no 1_565
Cl1 H15A 2.9725 no 4_474
Cl1 H15B 3.1688 no 4_574
Cl1 H16A 2.9357 no 4_574
Cl1 H16B 3.5338 no 4_474
Cl1 H16C 3.4023 no 4_474
O1 H1 3.1444 no 2_555
O1 H5 2.4259 no 2_555
O1 H13 3.5629 no 3_676
O1 H14 3.4522 no 3_676
O1 H16C 2.7906 no 2_656
O2 H1A 3.2594 no 3_676
O2 H16A 2.8727 no 3_677
O2 H16B 2.8531 no 3_677
N1 H11 3.5315 no 3_576
N1 H16B 3.1088 no 1_454
N1 H16C 3.4523 no 1_454
C1 H1A 3.3725 no 3_575
C1 H15A 3.2021 no 3_676
C1 H16B 3.1129 no 1_454
C2 H5 3.5674 no 2_555
C2 H13 3.4753 no 3_676
C2 H15A 3.1089 no 3_676
C4 H10 3.2019 no 3_576
C4 H15B 3.1672 no 4_564
C5 H2 3.5189 no 2_545
C5 H11 3.4980 no 3_576
C5 H13 3.0867 no 4_564
C5 H15B 3.4564 no 4_564
C6 H5 3.4010 no 2_555
C6 H14 3.4055 no 3_676
C6 H16C 3.5798 no 2_656
C7 H14 3.5595 no 3_676
C8 H7 3.4560 no 3_676
C8 H16C 3.2108 no 2_656
C9 H7 3.5649 no 3_676
C10 H4 3.4386 no 3_576
C10 H13 3.4740 no 2_656
C10 H15A 3.1826 no 2_656
C10 H15B 3.4771 no 2_656
C11 H13 3.5134 no 2_656
C11 H16A 3.4382 no 3_677
C11 H16B 3.4733 no 3_677
C12 H2 3.5918 no 3_676
C12 H5 3.5648 no 4_565
C13 H2 3.3690 no 3_676
C13 H5 2.7960 no 4_565
C14 H5 3.1627 no 4_565
C15 H1A 3.3709 no 3_676
C15 H2 3.5606 no 3_676
C15 H4 3.5371 no 4_565
C15 H8 3.4667 no 2_646
C15 H10 3.0930 no 2_646
C16 H1 3.4327 no 1_656
C16 H8 3.3127 no 2_646
C16 H11 2.9806 no 3_677
C16 H16B 3.5963 no 3_677
H1 Cl1 2.1359 no 4_574
H1 O1 3.1444 no 2_545
H1 C16 3.4327 no 1_454
H1 H1A 3.2808 no 3_575
H1 H8 3.5616 no 2_545
H1 H14 3.4039 no 4_564
H1 H16A 3.2620 no 1_554
H1 H16B 2.9180 no 1_454
H1 H16C 3.0715 no 1_454
H1A Cl1 2.7712 no 2_545
H1A Cl1 3.5061 no 4_574
H1A O2 3.2594 no 3_676
H1A C1 3.3725 no 3_575
H1A C15 3.3709 no 3_676
H1A H1 3.2808 no 3_575
H1A H1A 2.5556 no 3_575
H1A H15A 2.8878 no 3_676
H1A H16B 2.9185 no 1_454
H1A H16B 3.0050 no 3_676
H2 Cl1 3.0339 no 2_545
H2 C5 3.5189 no 2_555
H2 C12 3.5918 no 3_676
H2 C13 3.3690 no 3_676
H2 C15 3.5606 no 3_676
H2 H4 3.5117 no 2_555
H2 H5 2.8633 no 2_555
H2 H10 3.3009 no 4_574
H2 H13 3.1733 no 3_676
H2 H15A 2.7196 no 3_676
H4 Cl1 2.7294 no 1_545
H4 C10 3.4386 no 3_576
H4 C15 3.5371 no 4_564
H4 H2 3.5117 no 2_545
H4 H10 3.0653 no 3_576
H4 H15B 2.5522 no 4_564
H5 O1 2.4259 no 2_545
H5 C2 3.5674 no 2_545
H5 C6 3.4010 no 2_545
H5 C12 3.5648 no 4_564
H5 C13 2.7960 no 4_564
H5 C14 3.1627 no 4_564
H5 H2 2.8633 no 2_545
H5 H13 2.5586 no 4_564
H5 H14 3.1862 no 4_564
H5 H15B 3.1180 no 4_564
H7 Cl1 3.1183 no 1_545
H7 C8 3.4560 no 3_676
H7 C9 3.5649 no 3_676
H7 H8 3.5302 no 3_576
H7 H15B 3.4941 no 4_564
H8 Cl1 2.8846 no 3_586
H8 C15 3.4667 no 2_656
H8 C16 3.3127 no 2_656
H8 H1 3.5616 no 2_555
H8 H7 3.5302 no 3_576
H8 H15A 3.0677 no 2_656
H8 H15B 3.4963 no 2_656
H8 H16C 2.4844 no 2_656
H10 Cl1 3.1546 no 3_586
H10 C4 3.2019 no 3_576
H10 C15 3.0930 no 2_656
H10 H2 3.3009 no 4_575
H10 H4 3.0653 no 3_576
H10 H13 2.9947 no 2_656
H10 H15A 2.3577 no 2_656
H10 H15B 2.9967 no 2_656
H11 N1 3.5315 no 3_576
H11 C5 3.4980 no 3_576
H11 C16 2.9806 no 3_677
H11 H13 3.0707 no 2_656
H11 H16A 2.7018 no 3_677
H11 H16B 2.8070 no 3_677
H11 H16C 2.9265 no 3_677
H13 O1 3.5629 no 3_676
H13 C2 3.4753 no 3_676
H13 C5 3.0867 no 4_565
H13 C10 3.4740 no 2_646
H13 C11 3.5134 no 2_646
H13 H2 3.1733 no 3_676
H13 H5 2.5586 no 4_565
H13 H10 2.9947 no 2_646
H13 H11 3.0707 no 2_646
H14 Cl1 3.3048 no 1_545
H14 O1 3.4522 no 3_676
H14 C6 3.4055 no 3_676
H14 C7 3.5595 no 3_676
H14 H1 3.4039 no 4_565
H14 H5 3.1862 no 4_565
H14 H16A 3.4001 no 4_564
H14 H16C 3.2381 no 4_564
H15A Cl1 2.9725 no 4_675
H15A C1 3.2021 no 3_676
H15A C2 3.1089 no 3_676
H15A C10 3.1826 no 2_646
H15A H1A 2.8878 no 3_676
H15A H2 2.7196 no 3_676
H15A H8 3.0677 no 2_646
H15A H10 2.3577 no 2_646
H15B Cl1 3.1688 no 4_575
H15B C4 3.1672 no 4_565
H15B C5 3.4564 no 4_565
H15B C10 3.4771 no 2_646
H15B H4 2.5522 no 4_565
H15B H5 3.1180 no 4_565
H15B H7 3.4941 no 4_565
H15B H8 3.4963 no 2_646
H15B H10 2.9967 no 2_646
H16A Cl1 2.9357 no 4_575
H16A O2 2.8727 no 3_677
H16A C11 3.4382 no 3_677
H16A H1 3.2620 no 1_556
H16A H11 2.7018 no 3_677
H16A H14 3.4001 no 4_565
H16A H16B 3.1414 no 3_677
H16B Cl1 3.5338 no 4_675
H16B O2 2.8531 no 3_677
H16B N1 3.1088 no 1_656
H16B C1 3.1129 no 1_656
H16B C11 3.4733 no 3_677
H16B C16 3.5963 no 3_677
H16B H1 2.9180 no 1_656
H16B H1A 2.9185 no 1_656
H16B H1A 3.0050 no 3_676
H16B H11 2.8070 no 3_677
H16B H16A 3.1414 no 3_677
H16B H16B 3.4190 no 3_677
H16C Cl1 3.4023 no 4_675
H16C O1 2.7906 no 2_646
H16C N1 3.4523 no 1_656
H16C C6 3.5798 no 2_646
H16C C8 3.2108 no 2_646
H16C H1 3.0715 no 1_656
H16C H8 2.4844 no 2_646
H16C H11 2.9265 no 3_677
H16C H14 3.2381 no 4_565

loop_
_geom_hbond_atom_site_label_D
_geom_hbond_atom_site_label_H
_geom_hbond_atom_site_label_A
_geom_hbond_site_symmetry_A
_geom_hbond_distance_DA
_geom_hbond_distance_DH
_geom_hbond_distance_HA
_geom_hbond_angle_DHA
_geom_hbond_publ_flag
N1 H1 Cl1 4_574 2.9987(16) 0.880 2.136 166.5 no

loop_
_geom_torsion_atom_site_label_1
_geom_torsion_atom_site_label_2
_geom_torsion_atom_site_label_3
_geom_torsion_atom_site_label_4
_geom_torsion
_geom_torsion_publ_flag
C12 O2 C15 C16 -176.70(14) no
C15 O2 C12 C11 177.25(14) no
C15 O2 C12 C13 -3.5(3) no
C1 N1 C5 C4 -1.2(3) no
C5 N1 C1 C2 0.7(3) no
N1 C1 C2 C3 0.7(3) no
C1 C2 C3 C4 -1.7(3) no
C1 C2 C3 C6 179.19(15) no
C2 C3 C4 C5 1.3(3) no
C2 C3 C6 O1 5.4(3) no
C2 C3 C6 C7 -172.78(15) no
C4 C3 C6 O1 -173.60(16) no
C4 C3 C6 C7 8.2(3) no
C6 C3 C4 C5 -179.70(14) no
C3 C4 C5 N1 0.1(3) no
O1 C6 C7 C8 7.9(3) no
C3 C6 C7 C8 -173.94(15) no
C6 C7 C8 C9 -179.20(16) no
C7 C8 C9 C10 178.50(18) no
C7 C8 C9 C14 -0.3(3) no
C8 C9 C10 C11 -178.13(15) no
C8 C9 C14 C13 178.30(16) no
C10 C9 C14 C13 -0.5(3) no
C14 C9 C10 C11 0.7(3) no
C9 C10 C11 C12 -0.9(3) no
C10 C11 C12 O2 -179.90(16) no
C10 C11 C12 C13 0.8(3) no
O2 C12 C13 C14 -179.80(15) no
C11 C12 C13 C14 -0.6(3) no
C12 C13 C14 C9 0.4(3) no
